data_4512660
loop_
_publ_author_name
'Ferguson, Jayne L.'
'Fitchett, Christopher M.'

_publ_section_title
;
 N,N&#x2032;-Dimethylene-2,2&#x2032;-biimidazole---A Mimic of Carboxylate
 for the Formation of Complexes with Copper(I) And the Anion Directed
 Formation of a Solvent Pocket
;
_journal_issue 3
_journal_name_full 'Crystal Growth &amp; Design'
_journal_page_first 1280
_journal_paper_doi 10.1021/cg5016803
_journal_volume 15
_journal_year 2015
_chemical_absolute_configuration ad
_chemical_formula_moiety 'C24 H24 Cu2 N12, 2(Cl1 O4), C6 H6'
_chemical_formula_sum 'C30 H30 Cl2 Cu2 N12 O8'
_chemical_formula_weight 884.64
_space_group_crystal_system cubic
_space_group_IT_number 213
_space_group_name_Hall 'P 4bd 2ab 3'
_space_group_name_H-M_alt 'P 41 3 2'
_symmetry_space_group_name_Hall 'P 4bd 2ab 3'
_symmetry_space_group_name_H-M 'P 41 3 2'
_atom_sites_solution_hydrogens geom
_atom_sites_solution_primary direct
_atom_sites_solution_secondary difmap
_audit_creation_date 2013-07-14
_audit_creation_method
;
  Olex2 1.2-beta
  (compiled 2013.04.25 svn.r2679, GUI svn.r4466)
;
_cell_angle_alpha 90.00
_cell_angle_beta 90.00
_cell_angle_gamma 90.00
_cell_formula_units_Z 4
_cell_length_a 15.1915(10)
_cell_length_b 15.1915(10)
_cell_length_c 15.1915(10)
_cell_measurement_reflns_used 2856
_cell_measurement_temperature 296(2)
_cell_measurement_theta_max 24.15
_cell_measurement_theta_min 2.32
_cell_volume 3505.9(4)
_computing_molecular_graphics
;
O. V. Dolomanov, L. J. Bourhis, R. J. Gildea, J. A. K. Howard and H. Puschmann,
OLEX2: a complete structure solution, refinement and analysis program.
J. Appl. Cryst. (2009). 42, 339-341.
;
_computing_publication_material
;
O. V. Dolomanov, L. J. Bourhis, R. J. Gildea, J. A. K. Howard and H. Puschmann,
OLEX2: a complete structure solution, refinement and analysis program.
J. Appl. Cryst. (2009). 42, 339-341.
;
_computing_structure_refinement
;
SHELXL, G.M. Sheldrick, Acta Cryst.
(2008). A64, 112-122
;
_computing_structure_solution
;
SHELXS, G.M. Sheldrick, Acta Cryst.
(2008). A64, 112-122
;
_diffrn_ambient_temperature 296.0
_diffrn_measured_fraction_theta_full 0.998
_diffrn_measured_fraction_theta_max 0.998
_diffrn_measurement_device_type 'Bruker APEX-II CCD'
_diffrn_measurement_method '\f and \w scans'
_diffrn_radiation_monochromator graphite
_diffrn_radiation_type MoK\a
_diffrn_radiation_wavelength 0.71073
_diffrn_reflns_av_R_equivalents 0.0546
_diffrn_reflns_av_unetI/netI 0.0379
_diffrn_reflns_limit_h_max 12
_diffrn_reflns_limit_h_min -18
_diffrn_reflns_limit_k_max 21
_diffrn_reflns_limit_k_min -12
_diffrn_reflns_limit_l_max 21
_diffrn_reflns_limit_l_min -11
_diffrn_reflns_number 12809
_diffrn_reflns_theta_full 29.42
_diffrn_reflns_theta_max 29.42
_diffrn_reflns_theta_min 3.00
_diffrn_source 'fine-focus sealed tube'
_diffrn_standards_number 0
_exptl_absorpt_coefficient_mu 1.435
_exptl_absorpt_correction_T_max 0.7459
_exptl_absorpt_correction_T_min 0.6276
_exptl_absorpt_correction_type multi-scan
_exptl_absorpt_process_details
;
SADABS-2008/1 (Bruker,2008) was used for absorption correction.
wR2(int) was 0.0895 before and 0.0664 after correction.
The Ratio of minimum to maximum transmission is 0.8414.
The \l/2 correction factor is 0.0015.
;
_exptl_crystal_colour colourless
_exptl_crystal_colour_primary colourless
_exptl_crystal_density_diffrn 1.676
_exptl_crystal_density_method 'not measured'
_exptl_crystal_description block
_exptl_crystal_F_000 1800
_exptl_crystal_size_max 0.39
_exptl_crystal_size_mid 0.26
_exptl_crystal_size_min 0.17
_refine_diff_density_max 0.222
_refine_diff_density_min -0.432
_refine_diff_density_rms 0.049
_refine_ls_abs_structure_details 'Flack H D (1983), Acta Cryst. A39, 876-881'
_refine_ls_abs_structure_Flack 0.03(2)
_refine_ls_extinction_method none
_refine_ls_goodness_of_fit_ref 1.072
_refine_ls_hydrogen_treatment mixed
_refine_ls_matrix_type full
_refine_ls_number_parameters 95
_refine_ls_number_reflns 1634
_refine_ls_number_restraints 0
_refine_ls_restrained_S_all 1.072
_refine_ls_R_factor_all 0.0480
_refine_ls_R_factor_gt 0.0398
_refine_ls_shift/su_max 0.013
_refine_ls_shift/su_mean 0.002
_refine_ls_structure_factor_coef Fsqd
_refine_ls_weighting_details 'calc w=1/[\s^2^(Fo^2^)+(0.0283P)^2^+1.6171P] where P=(Fo^2^+2Fc^2^)/3'
_refine_ls_weighting_scheme calc
_refine_ls_wR_factor_gt 0.0772
_refine_ls_wR_factor_ref 0.0814
_reflns_number_gt 1443
_reflns_number_total 1634
_reflns_threshold_expression >2sigma(I)
_cod_data_source_file cg5016803_si_002.cif
_cod_data_source_block 5
_cod_depositor_comments 'Adding full bibliography for 4512656--4512665.cif.'
_cod_database_code 4512660
_olex2_refinement_description
;
1. Fixed Uiso
 At 1.2 times of:
  All C(H) groups, All C(H,H) groups
2. Others
 Fixed Sof: O9(0.11111) O12(0.33333) O11(0.66667) O10(0.22222)
3.a Secondary CH2 refined with riding coordinates:
 C6(H6A,H6B)
3.b Aromatic/amide H refined with riding coordinates:
 C4(H4), C5(H5), C8(H8), C7(H7)
;

loop_
_space_group_symop_id
_space_group_symop_operation_xyz
1 'x, y, z'
2 '-y+1/4, x+3/4, z+1/4'
3 '-x+1/2, -y, z+1/2'
4 'y+1/4, -x+1/4, z+3/4'
5 'x+1/4, -z+1/4, y+3/4'
6 'x+1/2, -y+1/2, -z'
7 'x+3/4, z+1/4, -y+1/4'
8 'z+3/4, y+1/4, -x+1/4'
9 '-x, y+1/2, -z+1/2'
10 '-z+1/4, y+3/4, x+1/4'
11 'z, x, y'
12 'y, z, x'
13 '-y+1/2, -z, x+1/2'
14 'z+1/2, -x+1/2, -y'
15 '-y, z+1/2, -x+1/2'
16 '-z+1/2, -x, y+1/2'
17 '-z, x+1/2, -y+1/2'
18 'y+1/2, -z+1/2, -x'
19 'y+3/4, x+1/4, -z+1/4'
20 '-y+3/4, -x+3/4, -z+3/4'
21 '-x+1/4, z+3/4, y+1/4'
22 '-x+3/4, -z+3/4, -y+3/4'
23 'z+1/4, -y+1/4, x+3/4'
24 '-z+3/4, -y+3/4, -x+3/4'

loop_
_atom_site_label
_atom_site_type_symbol
_atom_site_fract_x
_atom_site_fract_y
_atom_site_fract_z
_atom_site_U_iso_or_equiv
_atom_site_adp_type
_atom_site_occupancy
_atom_site_symmetry_multiplicity
_atom_site_calc_flag
_atom_site_refinement_flags
_atom_site_disorder_assembly
_atom_site_disorder_group
Cu1 Cu 0.67679(2) 0.17679(2) 0.32321(2) 0.02792(14) Uani 1 3 d S . .
N3 N 0.69385(16) 0.35864(15) 0.52715(16) 0.0353(6) Uani 1 1 d . . .
N1 N 0.69288(13) 0.27296(14) 0.40987(14) 0.0269(5) Uani 1 1 d . . .
C4 C 0.7546(2) 0.39294(19) 0.4700(2) 0.0406(7) Uani 1 1 d . . .
H4 H 0.7897 0.4424 0.4787 0.049 Uiso 1 1 calc R . .
C6 C 0.6738(2) 0.3843(2) 0.6179(2) 0.0482(8) Uani 1 1 d . . .
H6A H 0.6874 0.4460 0.6267 0.058 Uiso 1 1 calc R . .
H6B H 0.7089 0.3498 0.6586 0.058 Uiso 1 1 calc R . .
C2 C 0.65817(17) 0.28628(17) 0.48873(17) 0.0279(6) Uani 1 1 d . . .
C5 C 0.75293(18) 0.33979(17) 0.3980(2) 0.0339(6) Uani 1 1 d . . .
H5 H 0.7874 0.3475 0.3480 0.041 Uiso 1 1 calc R . .
Cl8 Cl 0.63675(5) 0.63675(5) 0.63675(5) 0.0395(3) Uani 1 3 d S . .
C8 C 0.3109(2) 0.4391(2) 0.3750 0.0506(13) Uani 1 2 d S . .
H8 H 0.2676 0.4824 0.3750 0.061 Uiso 1 2 calc SR . .
C7 C 0.3750 0.4389(2) 0.3111(2) 0.0503(12) Uani 1 2 d S . .
H7 H 0.3750 0.4822 0.2678 0.060 Uiso 1 2 calc SR . .
O9 O 0.5790(4) 0.5790(4) 0.5790(4) 0.048(3) Uani 0.33 3 d SP A 1
O12 O 0.6151(9) 0.7195(7) 0.6115(12) 0.091(5) Uani 0.33 1 d P A 1
O11 O 0.5770(4) 0.6947(5) 0.5982(6) 0.100(3) Uani 0.67 1 d P A 2
O10 O 0.6919(3) 0.6919(3) 0.6919(3) 0.116(3) Uani 0.67 3 d SP A 2

loop_
_atom_site_aniso_label
_atom_site_aniso_U_11
_atom_site_aniso_U_22
_atom_site_aniso_U_33
_atom_site_aniso_U_23
_atom_site_aniso_U_13
_atom_site_aniso_U_12
Cu1 0.02792(14) 0.02792(14) 0.02792(14) 0.00272(13) 0.00272(13) -0.00272(13)
N3 0.0388(13) 0.0289(11) 0.0382(13) -0.0114(10) -0.0061(11) -0.0017(10)
N1 0.0249(10) 0.0245(10) 0.0312(11) -0.0019(9) -0.0016(9) -0.0015(8)
C4 0.0379(16) 0.0296(14) 0.0544(19) -0.0013(13) -0.0105(14) -0.0063(13)
C6 0.0574(19) 0.0413(17) 0.0458(18) -0.0200(14) -0.0087(16) -0.0003(16)
C2 0.0265(13) 0.0262(12) 0.0310(13) -0.0049(11) -0.0051(11) 0.0020(10)
C5 0.0283(13) 0.0298(14) 0.0436(16) 0.0049(12) -0.0046(12) -0.0039(11)
Cl8 0.0395(3) 0.0395(3) 0.0395(3) -0.0028(3) -0.0028(3) -0.0028(3)
C8 0.0353(15) 0.0353(15) 0.081(4) 0.0049(18) 0.0049(18) 0.013(2)
C7 0.048(3) 0.0516(19) 0.0516(19) 0.029(2) -0.0060(18) -0.0060(18)
O9 0.048(3) 0.048(3) 0.048(3) -0.011(3) -0.011(3) -0.011(3)
O12 0.146(15) 0.027(4) 0.100(9) -0.004(5) 0.003(11) 0.033(7)
O11 0.043(3) 0.142(7) 0.115(6) 0.074(5) 0.011(3) 0.033(4)
O10 0.116(3) 0.116(3) 0.116(3) -0.046(3) -0.046(3) -0.046(3)

loop_
_atom_type_symbol
_atom_type_description
_atom_type_scat_dispersion_real
_atom_type_scat_dispersion_imag
_atom_type_scat_source
C C 0.0033 0.0016 'International Tables Vol C Tables 4.2.6.8 and 6.1.1.4'
H H 0.0000 0.0000 'International Tables Vol C Tables 4.2.6.8 and 6.1.1.4'
Cl Cl 0.1484 0.1585 'International Tables Vol C Tables 4.2.6.8 and 6.1.1.4'
Cu Cu 0.3201 1.2651 'International Tables Vol C Tables 4.2.6.8 and 6.1.1.4'
N N 0.0061 0.0033 'International Tables Vol C Tables 4.2.6.8 and 6.1.1.4'
O O 0.0106 0.0060 'International Tables Vol C Tables 4.2.6.8 and 6.1.1.4'

loop_
_geom_angle_atom_site_label_1
_geom_angle_atom_site_label_2
_geom_angle_atom_site_label_3
_geom_angle
_geom_angle_site_symmetry_1
_geom_angle_site_symmetry_3
N1 Cu1 Cu1 96.50(7) 18_556 20
N1 Cu1 Cu1 96.50(7) 17_645 20
N1 Cu1 Cu1 96.50(7) . 20
N1 Cu1 N1 118.73(3) 18_556 17_645
N1 Cu1 N1 118.73(2) 18_556 .
N1 Cu1 N1 118.73(2) 17_645 .
C4 N3 C6 129.5(2) . .
C2 N3 C4 107.7(2) . .
C2 N3 C6 122.5(2) . .
C2 N1 Cu1 131.64(18) . .
C2 N1 C5 105.6(2) . .
C5 N1 Cu1 122.6(2) . .
N3 C4 H4 127.1 . .
C5 C4 N3 105.8(2) . .
C5 C4 H4 127.1 . .
N3 C6 C6 108.2(2) . 21_645
N3 C6 H6A 110.1 . .
N3 C6 H6B 110.1 . .
C6 C6 H6A 110.1 21_645 .
C6 C6 H6B 110.1 21_645 .
H6A C6 H6B 108.4 . .
N3 C2 C2 118.14(15) . 21_645
N1 C2 N3 110.7(2) . .
N1 C2 C2 131.15(15) . 21_645
N1 C5 H5 124.9 . .
C4 C5 N1 110.1(3) . .
C4 C5 H5 124.9 . .
O12 Cl8 O9 103.4(6) 11 .
O12 Cl8 O9 103.4(6) 12 .
O12 Cl8 O9 103.4(6) . .
O12 Cl8 O12 114.8(5) . 12
O12 Cl8 O12 114.8(5) . 11
O12 Cl8 O12 114.8(5) 12 11
O12 Cl8 O11 111.0(10) 12 11
O12 Cl8 O11 133.0(9) . 11
O12 Cl8 O11 111.0(10) 11 .
O12 Cl8 O11 30.3(6) 11 11
O12 Cl8 O11 133.0(9) 12 .
O12 Cl8 O11 111.0(10) . 12
O12 Cl8 O11 30.3(6) . .
O12 Cl8 O11 30.3(6) 12 12
O12 Cl8 O11 133.0(9) 11 12
O12 Cl8 O10 76.6(6) 11 .
O12 Cl8 O10 76.6(6) 12 .
O12 Cl8 O10 76.6(6) . .
O11 Cl8 O9 75.3(4) 12 .
O11 Cl8 O9 75.3(4) 11 .
O11 Cl8 O9 75.3(4) . .
O11 Cl8 O11 113.8(3) . 12
O11 Cl8 O11 113.8(3) . 11
O11 Cl8 O11 113.8(3) 12 11
O11 Cl8 O10 104.7(4) . .
O11 Cl8 O10 104.7(4) 12 .
O11 Cl8 O10 104.7(4) 11 .
O10 Cl8 O9 180.0(2) . .
C7 C8 H8 120.2 11 .
C7 C8 H8 120.2 . .
C7 C8 C7 119.7(5) . 11
C8 C7 C8 120.3(5) 12 .
C8 C7 H7 119.8 12 .
C8 C7 H7 119.8 . .

loop_
_geom_bond_atom_site_label_1
_geom_bond_atom_site_label_2
_geom_bond_distance
_geom_bond_site_symmetry_2
Cu1 Cu1 2.7254(11) 20
Cu1 N1 1.982(2) .
Cu1 N1 1.982(2) 18_556
Cu1 N1 1.982(2) 17_645
N3 C4 1.369(4) .
N3 C6 1.464(4) .
N3 C2 1.358(3) .
N1 C2 1.324(3) .
N1 C5 1.377(3) .
C4 H4 0.9300 .
C4 C5 1.360(4) .
C6 C6 1.523(6) 21_645
C6 H6A 0.9700 .
C6 H6B 0.9700 .
C2 C2 1.435(5) 21_645
C5 H5 0.9300 .
Cl8 O9 1.519(10) .
Cl8 O12 1.355(13) 11
Cl8 O12 1.355(13) .
Cl8 O12 1.355(13) 12
Cl8 O11 1.393(7) 11
Cl8 O11 1.393(7) 12
Cl8 O11 1.393(7) .
Cl8 O10 1.450(7) .
C8 H8 0.9300 .
C8 C7 1.375(3) 11
C8 C7 1.375(3) .
C7 C8 1.375(3) 12
C7 H7 0.9300 .
